data_7045265
loop_
_publ_author_name
'Wang, Kai'
'Chen, Zi-Lu'
'Zou, Hua-Hong'
'Zhang, Shu-Hua'
'Li, Yan'
'Zhang, Xiu-Qing'
'Sun, Wei-Yin'
'Liang, Fu-Pei'

_publ_section_title
;
 Diacylhydrazone-assembled {Ln<sub>11</sub>} nanoclusters featuring a
 &quot;double-boats conformation&quot; topology: synthesis, structures and
 magnetism.
;
_journal_issue 7
_journal_name_full 'Dalton transactions (Cambridge, England : 2003)'
_journal_page_first 2337
_journal_page_last 2343
_journal_paper_doi 10.1039/c7dt03179c
_journal_volume 47
_journal_year 2018
_chemical_formula_moiety 'C98 H98 N28 O68 Tb11, 0.5(H6 O4), 3(C H4 O)'
_chemical_formula_sum 'C101 H112.99 N28 O73 Tb11'
_chemical_formula_weight 4635.30
_chemical_name_systematic 'SuperNova, Single source at offset'
_space_group_crystal_system monoclinic
_space_group_IT_number 15
_space_group_name_Hall '-C 2yc'
_space_group_name_H-M_alt 'C 1 2/c 1'
_symmetry_space_group_name_Hall '-C 2yc'
_symmetry_space_group_name_H-M 'C 1 2/c 1'
_atom_sites_solution_hydrogens mixed
_audit_creation_date 2017-12-12
_audit_creation_method
;
Olex2 1.2
(compiled 2017.08.10 svn.r3458 for OlexSys, GUI svn.r5381)
;
_audit_update_record
;
2017-12-12 deposited with the CCDC.
2018-01-11 downloaded from the CCDC.
;
_cell_angle_alpha 90
_cell_angle_beta 94.6758(12)
_cell_angle_gamma 90
_cell_formula_units_Z 4
_cell_length_a 31.3869(5)
_cell_length_b 12.88765(16)
_cell_length_c 33.2931(4)
_cell_measurement_reflns_used 27144
_cell_measurement_temperature 120.15
_cell_measurement_theta_max 28.8185
_cell_measurement_theta_min 2.8659
_cell_volume 13422.4(3)
_computing_cell_refinement
;
CrysAlisPro, Agilent Technologies,
Version 1.171.35.21 (release 20-01-2012 CrysAlis171 .NET)
(compiled Jan 23 2012,18:06:46)
;
_computing_data_collection
;
CrysAlisPro, Agilent Technologies,
Version 1.171.35.21 (release 20-01-2012 CrysAlis171 .NET)
(compiled Jan 23 2012,18:06:46)
;
_computing_data_reduction
;
CrysAlisPro, Agilent Technologies,
Version 1.171.35.21 (release 20-01-2012 CrysAlis171 .NET)
(compiled Jan 23 2012,18:06:46)
;
_computing_molecular_graphics 'Olex2 (Dolomanov et al., 2009)'
_computing_publication_material 'Olex2 (Dolomanov et al., 2009)'
_computing_structure_refinement 'ShelXL (Sheldrick, 2015)'
_diffrn_ambient_temperature 120.15
_diffrn_measured_fraction_theta_full 0.998
_diffrn_measured_fraction_theta_max 0.998
_diffrn_measurement_device_type 'SuperNova, Single source at offset), Eos'
_diffrn_radiation_type MoK\a
_diffrn_radiation_wavelength 0.71073
_diffrn_reflns_av_R_equivalents 0.0580
_diffrn_reflns_av_unetI/netI 0.0475
_diffrn_reflns_Laue_measured_fraction_full 0.998
_diffrn_reflns_Laue_measured_fraction_max 0.998
_diffrn_reflns_limit_h_max 38
_diffrn_reflns_limit_h_min -38
_diffrn_reflns_limit_k_max 15
_diffrn_reflns_limit_k_min -15
_diffrn_reflns_limit_l_max 41
_diffrn_reflns_limit_l_min -40
_diffrn_reflns_number 66443
_diffrn_reflns_point_group_measured_fraction_full 0.998
_diffrn_reflns_point_group_measured_fraction_max 0.998
_diffrn_reflns_theta_full 25.242
_diffrn_reflns_theta_max 25.997
_diffrn_reflns_theta_min 2.872
_exptl_absorpt_coefficient_mu 5.828
_exptl_absorpt_correction_T_max 0.5934
_exptl_absorpt_correction_T_min 0.5180
_exptl_absorpt_correction_type multi-scan
_exptl_absorpt_process_details
;
CrysAlisPro, Agilent Technologies,
Version 1.171.35.21 (release 20-01-2012 CrysAlis171 .NET)
(compiled Jan 23 2012,18:06:46)
Empirical absorption correction using spherical harmonics,
 implemented in SCALE3 ABSPACK scaling algorithm.
;
_exptl_crystal_colour yellow
_exptl_crystal_colour_primary yellow
_exptl_crystal_density_diffrn 2.294
_exptl_crystal_description block
_exptl_crystal_F_000 8856
_exptl_crystal_size_max 0.13
_exptl_crystal_size_mid 0.11
_exptl_crystal_size_min 0.1
_refine_diff_density_max 2.268
_refine_diff_density_min -5.468
_refine_diff_density_rms 0.232
_refine_ls_extinction_method none
_refine_ls_goodness_of_fit_ref 1.070
_refine_ls_hydrogen_treatment constr
_refine_ls_matrix_type full
_refine_ls_number_parameters 937
_refine_ls_number_reflns 13156
_refine_ls_number_restraints 124
_refine_ls_restrained_S_all 1.096
_refine_ls_R_factor_all 0.0685
_refine_ls_R_factor_gt 0.0538
_refine_ls_shift/su_max 0.001
_refine_ls_shift/su_mean 0.000
_refine_ls_structure_factor_coef Fsqd
_refine_ls_weighting_details 'w=1/[\s^2^(Fo^2^)+(0.0519P)^2^+488.1417P] where P=(Fo^2^+2Fc^2^)/3'
_refine_ls_weighting_scheme calc
_refine_ls_wR_factor_gt 0.1277
_refine_ls_wR_factor_ref 0.1401
_reflns_Friedel_coverage 0.000
_reflns_number_gt 10794
_reflns_number_total 13156
_reflns_threshold_expression 'I > 2\s(I)'
_cod_data_source_file c7dt03179c2.cif
_cod_data_source_block 2-Tb11
_cod_depositor_comments 'Adding full bibliography for 7045264--7045266.cif.'
_cod_database_code 7045265
_shelx_shelxl_version_number 2016/6
_shelx_space_group_comment
;
The symmetry employed for this shelxl refinement is uniquely defined
by the following loop, which should always be used as a source of
symmetry information in preference to the above space-group names.
They are only intended as comments.
;
_shelx_estimated_absorpt_t_max 0.593
_shelx_estimated_absorpt_t_min 0.518
_olex2_refinement_description
;
1. Fixed Uiso
 At 1.2 times of:
  All C(H) groups, {H1WA,H1WB} of O1W, H35A of O35, H20 of O20, H21 of O21,
  H15 of O15, H16 of O16, H19A of O19, H17 of O17
 At 1.5 times of:
  All C(H,H,H) groups, H3W of O3W, {H2WA,H2WB} of O2W
2. Restrained distances
 O20-C56
 1.4 with sigma of 0.01
 O22-C55
 1.1 with sigma of 0.01
 Tb2-O20
 2.6 with sigma of 0.01
 O19-C57
 1.4 with sigma of 0.01
 N13-O30 = N13-O29 = N13-O31 = N13-O30'
 1.2 with sigma of 0.02
 O30-O29 = O30-O31 = O29-O31
 2.4 with sigma of 0.02
 O30'-O29 = O30'-O31
 2.4 with sigma of 0.02
3. Rigid bond restraints
 Tb2, O20
 with sigma for 1-2 distances of 0.001 and sigma for 1-3 distances of 0.001
 O22, C55
 with sigma for 1-2 distances of 0.001 and sigma for 1-3 distances of 0.001
 O30, N13
 with sigma for 1-2 distances of 0.001 and sigma for 1-3 distances of 0.001
4. Uiso/Uaniso restraints and constraints
O20 \\sim C56 \\sim O2W: within 2A with sigma of 0.01 and sigma for terminal
atoms of 0.01
Uanis(C55) \\sim Ueq, Uanis(C56) \\sim Ueq, Uanis(O19) \\sim Ueq, Uanis(C57)
\\sim Ueq: with sigma of 0.01 and sigma for terminal atoms of 0.02
Uanis(O29) \\sim Ueq, Uanis(O30) \\sim Ueq, Uanis(O31) \\sim Ueq, Uanis(O20)
\\sim Ueq, Uanis(N1) \\sim Ueq, Uanis(C8) \\sim Ueq, Uanis(N13) \\sim Ueq: with
sigma of 0.01 and sigma for terminal atoms of 0.02
Uanis(C34) \\sim Ueq, Uanis(C35) \\sim Ueq, Uanis(C36) \\sim Ueq, Uanis(C51)
\\sim Ueq, Uanis(O35) \\sim Ueq: with sigma of 0.01 and sigma for terminal
atoms of 0.02
5. Others
 Fixed Sof: Tb5(0.5) Tb5'(0.5) O3W(0.5) H3W(0.5) O19(0.5) H19A(0.5) O30(0.5)
 O30'(0.5) N1(0.5) N1'(0.5) N2(0.5) N2'(0.5) C57(0.5) H57A(0.5) H57B(0.5)
 H57C(0.5) O2W(0.5) H2WA(0.5) H2WB(0.5)
6.a Everything fixed:
 O20, O29, O30, O30', O31, N13, C55, C56
6.b Fixed occupancy and ADP/Uiso:
 O11
6.c Riding coordinates:
 O1W(H1WA,H1WB), O3W(H3W), O15(H15), O16(H16), O17(H17), O19(H19A), O20(H20),
 O21(H21), C1(H1A,H1B,H1C), C3(H3), C5(H5), C11(H11), C12(H12), C13(H13),
 C16(H16A), C18(H18), C19(H19), C23(H23A,H23B,H23C), C24(H24A,H24B,H24C),
 C27(H27), C28(H28), C31(H31), C34(H34), C35(H35), C36(H36), C39(H39), C41(H41),
  C42(H42), C43(H43), C46(H46A,H46B,H46C), C55(H55A,H55B,H55C), C56(H56A,H56B,
 H56C), C57(H57A,H57B,H57C), O2W(H2WA,H2WB), O35(H35A), C51(H51A,H51B,H51C)
6.d Aromatic/amide H refined with riding coordinates:
 C4(H4), C8(H8), C26(H26)
6.e Idealised Me refined as rotating group:
 C49(H49A,H49B,H49C)
;

loop_
_space_group_symop_operation_xyz
'x, y, z'
'-x, y, -z+1/2'
'x+1/2, y+1/2, z'
'-x+1/2, y+1/2, -z+1/2'
'-x, -y, -z'
'x, -y, z-1/2'
'-x+1/2, -y+1/2, -z'
'x+1/2, -y+1/2, z-1/2'

loop_
_atom_site_label
_atom_site_type_symbol
_atom_site_fract_x
_atom_site_fract_y
_atom_site_fract_z
_atom_site_U_iso_or_equiv
_atom_site_adp_type
_atom_site_occupancy
_atom_site_site_symmetry_order
_atom_site_calc_flag
_atom_site_refinement_flags_posn
_atom_site_refinement_flags_adp
_atom_site_refinement_flags_occupancy
_atom_site_disorder_assembly
_atom_site_disorder_group
Tb1 Tb 0.33000(2) 0.76836(4) 0.38978(2) 0.02652(12) Uani 1 1 d . . . . .
Tb2 Tb 0.39757(2) 0.84302(4) 0.30946(2) 0.02553(12) Uani 1 1 d D U . . .
Tb3 Tb 0.500000 0.77908(5) 0.250000 0.01741(14) Uani 1 2 d S T P A .
Tb4 Tb 0.40384(2) 0.59515(4) 0.23826(2) 0.02331(12) Uani 1 1 d . . . . .
Tb5 Tb 0.45261(9) 0.67664(16) 0.14245(9) 0.0290(5) Uani 0.5 1 d . . . A 1
Tb5' Tb 0.44722(9) 0.63933(15) 0.14114(9) 0.0228(4) Uani 0.5 1 d . . . A 2
Tb6 Tb 0.55208(2) 0.71083(4) 0.09461(2) 0.02410(12) Uani 1 1 d . . . . .
O1 O 0.3253(3) 0.9373(6) 0.4316(2) 0.0375(18) Uani 1 1 d . . . . .
O1W O 0.3327(3) 0.5635(8) 0.2094(3) 0.059(3) Uani 1 1 d . . . . .
H1WA H 0.327317 0.499383 0.212348 0.071 Uiso 1 1 d R . . . .
H1WB H 0.326157 0.578613 0.184798 0.071 Uiso 1 1 d R . . . .
O2 O 0.3687(2) 0.9209(5) 0.3670(2) 0.0273(15) Uani 1 1 d . . . . .
O3 O 0.4473(2) 0.9042(5) 0.26285(19) 0.0219(14) Uani 1 1 d . . . . .
O3W O 0.2603(5) 0.5406(14) 0.2464(6) 0.050(5) Uani 0.5 1 d . . . . .
H3W H 0.266416 0.604874 0.246991 0.075 Uiso 0.5 1 d R . . . .
O4 O 0.4703(2) 0.8592(5) 0.18913(19) 0.0214(14) Uani 1 1 d . . . . .
O5 O 0.5397(2) 0.8468(5) 0.14263(19) 0.0234(14) Uani 1 1 d . . . . .
O6 O 0.6098(2) 0.7685(5) 0.06129(19) 0.0252(15) Uani 1 1 d . . . . .
O7 O 0.6700(2) 0.7113(7) 0.0168(2) 0.0380(19) Uani 1 1 d . . . . .
O8 O 0.3486(3) 0.4659(7) 0.4692(2) 0.043(2) Uani 1 1 d . . . . .
O9 O 0.3332(2) 0.5955(6) 0.4084(2) 0.0300(16) Uani 1 1 d . . . . .
O10 O 0.3239(2) 0.8033(6) 0.3166(2) 0.0314(17) Uani 1 1 d . . . . .
O11 O 0.3650(2) 0.7545(6) 0.2506(2) 0.031 Uani 1 1 d . . . . .
O12 O 0.3927(2) 0.7027(6) 0.1796(2) 0.0297(16) Uani 1 1 d . . . . .
O13 O 0.4771(2) 0.7261(6) 0.0859(2) 0.0333(18) Uani 1 1 d . . . . .
O14 O 0.5182(2) 0.6725(6) 0.0244(2) 0.0341(18) Uani 1 1 d . . . . .
O15 O 0.3901(2) 0.7131(5) 0.35874(19) 0.0221(14) Uani 1 1 d . . . . .
H15 H 0.385963 0.653898 0.347815 0.027 Uiso 1 1 d R . . . .
O16 O 0.44027(18) 0.7105(5) 0.28459(18) 0.0165(12) Uani 1 1 d . . . . .
H16 H 0.450594 0.674656 0.304506 0.020 Uiso 1 1 d R . . A .
O17 O 0.46883(19) 0.6450(5) 0.21096(18) 0.0200(13) Uani 1 1 d . . . . .
H17 H 0.485616 0.593261 0.214142 0.024 Uiso 1 1 d R . . A .
O18 O 0.5215(2) 0.6177(5) 0.1439(2) 0.0258(15) Uani 1 1 d . . . . .
O19 O 0.3594(8) 0.0174(16) 0.1856(7) 0.077(6) Uani 0.5 1 d D U . . .
H19A H 0.363065 -0.021083 0.165798 0.092 Uiso 0.5 1 d R . . . .
O20 O 0.344920 0.952660 0.260620 0.028 Uani 1 1 d D U . . .
H20 H 0.346470 0.950180 0.235570 0.033 Uiso 1 1 d R . . D .
O21 O 0.5845(2) 0.5523(6) 0.0783(2) 0.0340(17) Uani 1 1 d . . . . .
H21 H 0.606189 0.557971 0.064675 0.041 Uiso 1 1 d R . . . .
O22 O 0.4169(3) 0.4914(6) 0.1809(3) 0.067(3) Uani 1 1 d D U . . .
O23 O 0.2610(3) 0.7631(7) 0.4198(2) 0.042(2) Uani 1 1 d . . . . .
O24 O 0.2625(3) 0.8676(7) 0.3689(2) 0.047(2) Uani 1 1 d . . . . .
O25 O 0.2018(3) 0.8368(11) 0.3942(3) 0.080(4) Uani 1 1 d . . . . .
O26 O 0.3703(3) 0.5638(7) 0.3004(2) 0.050(2) Uani 1 1 d . . . . .
O27 O 0.3708(4) 0.4267(9) 0.2642(4) 0.086(4) Uani 1 1 d . . . . .
O28 O 0.3424(4) 0.4277(10) 0.3239(4) 0.097(4) Uani 1 1 d . . . . .
O29 O 0.459790 0.499230 0.273480 0.039 Uani 1 1 d D U . . .
O30 O 0.451720 0.395990 0.327310 0.039 Uani 0.5 1 d D U . B 1
O30' O 0.497210 0.409400 0.321870 0.039 Uani 0.5 1 d D . . B 2
O31 O 0.457210 0.328830 0.266860 0.039 Uani 1 1 d D U . . .
O32 O 0.3925(3) 0.5847(8) 0.0978(3) 0.056(2) Uani 1 1 d . . . . .
O33 O 0.4517(3) 0.5013(9) 0.0988(4) 0.070(3) Uani 1 1 d . . . . .
O34 O 0.3943(4) 0.4369(10) 0.0674(5) 0.095(4) Uani 1 1 d . . . . .
N1 N 0.3941(6) 1.0223(15) 0.2955(6) 0.022(4) Uani 0.5 1 d . U . C 1
N1' N 0.4113(6) 1.0358(15) 0.3065(6) 0.021(4) Uani 0.5 1 d . . . C 2
N2 N 0.4077(7) 1.0530(14) 0.2577(6) 0.032(4) Uani 0.5 1 d . . . C 1
N2' N 0.4308(6) 1.0756(13) 0.2726(5) 0.025(4) Uani 0.5 1 d . . . C 2
N3 N 0.4750(3) 0.9619(6) 0.1845(2) 0.0264(18) Uani 1 1 d . . . . .
N4 N 0.5132(3) 0.9513(7) 0.0892(2) 0.0276(18) Uani 1 1 d . . . . .
N5 N 0.5378(3) 0.8845(7) 0.0667(2) 0.032(2) Uani 1 1 d . . . . .
N6 N 0.2785(3) 0.6580(9) 0.3455(3) 0.037(2) Uani 1 1 d . . . . .
N7 N 0.2698(3) 0.6822(9) 0.3043(3) 0.038(2) Uani 1 1 d . . . . .
N8 N 0.3283(3) 0.7756(9) 0.2300(3) 0.040(2) Uani 1 1 d . . . . .
N9 N 0.3687(3) 0.8364(8) 0.1369(3) 0.036(2) Uani 1 1 d . . . . .
N10 N 0.4015(3) 0.8055(9) 0.1134(3) 0.038(2) Uani 1 1 d . . . . .
N11 N 0.2409(3) 0.8214(10) 0.3941(3) 0.051(3) Uani 1 1 d . . . . .
N12 N 0.3601(4) 0.4709(11) 0.2985(5) 0.073(4) Uani 1 1 d . . . . .
N13 N 0.463100 0.407730 0.290280 0.039 Uani 1 1 d D U . . .
N14 N 0.4127(4) 0.5057(11) 0.0873(4) 0.062(3) Uani 1 1 d . . . . .
C1 C 0.2996(4) 0.9474(11) 0.4654(4) 0.050(3) Uani 1 1 d . . . . .
H1A H 0.273027 0.984028 0.457068 0.075 Uiso 1 1 d R . . . .
H1B H 0.315697 0.986828 0.486838 0.075 Uiso 1 1 d R . . . .
H1C H 0.292977 0.878358 0.475508 0.075 Uiso 1 1 d R . . . .
C2 C 0.3359(3) 1.0285(9) 0.4130(3) 0.030(2) Uani 1 1 d . . . . .
C3 C 0.3242(4) 1.1249(9) 0.4258(3) 0.036(3) Uani 1 1 d . . . . .
H3 H 0.308320 1.130900 0.448764 0.044 Uiso 1 1 d R . . . .
C4 C 0.3350(4) 1.2134(9) 0.4054(4) 0.042(3) Uani 1 1 d . . . . .
H4 H 0.326462 1.279985 0.413979 0.050 Uiso 1 1 calc R . . . .
C5 C 0.3583(4) 1.2027(9) 0.3728(4) 0.042(3) Uani 1 1 d . . . . .
H5 H 0.366532 1.263276 0.359117 0.051 Uiso 1 1 d R . . . .
C6 C 0.3703(4) 1.1054(9) 0.3586(3) 0.036(3) Uani 1 1 d . . . . .
C7 C 0.3593(3) 1.0146(8) 0.3785(3) 0.025(2) Uani 1 1 d . . . . .
C8 C 0.3902(5) 1.1076(10) 0.3213(4) 0.055(4) Uani 1 1 d . U . . .
H8 H 0.401687 1.171980 0.313445 0.066 Uiso 1 1 calc R . . C 1
C9 C 0.4401(4) 0.9946(9) 0.2486(4) 0.041(3) Uani 1 1 d . . . . .
C10 C 0.4595(4) 1.0299(9) 0.2110(4) 0.043(3) Uani 1 1 d . . . . .
C11 C 0.4638(6) 1.1352(10) 0.2044(5) 0.073(6) Uani 1 1 d . . . . .
H11 H 0.453821 1.182963 0.223195 0.088 Uiso 1 1 d R . . . .
C12 C 0.4821(6) 1.1723(10) 0.1710(5) 0.066(5) Uani 1 1 d . . . . .
H12 H 0.483305 1.244554 0.165673 0.079 Uiso 1 1 d R . . . .
C13 C 0.4977(4) 1.1013(9) 0.1455(4) 0.044(3) Uani 1 1 d . . . . .
H13 H 0.510500 1.124844 0.122267 0.052 Uiso 1 1 d R . . . .
C14 C 0.4955(3) 0.9976(7) 0.1528(3) 0.023(2) Uani 1 1 d . . . . .
C15 C 0.5169(3) 0.9255(8) 0.1264(3) 0.024(2) Uani 1 1 d . . . . .
C16 C 0.5460(3) 0.9201(9) 0.0323(3) 0.035(3) Uani 1 1 d . . . . .
H16A H 0.531998 0.981888 0.022897 0.043 Uiso 1 1 d R . . . .
C17 C 0.5752(4) 0.8707(9) 0.0070(3) 0.033(2) Uani 1 1 d . . . . .
C18 C 0.5730(4) 0.8979(10) -0.0346(3) 0.040(3) Uani 1 1 d . . . . .
H18 H 0.551419 0.944209 -0.045405 0.048 Uiso 1 1 d R . . . .
C19 C 0.6019(4) 0.8563(11) -0.0593(3) 0.047(3) Uani 1 1 d . . . . .
H19 H 0.599375 0.872297 -0.087274 0.056 Uiso 1 1 d R . . . .
C20 C 0.6351(4) 0.7928(10) -0.0435(3) 0.039(3) Uani 1 1 d . . . . .
C21 C 0.6379(3) 0.7693(9) -0.0028(3) 0.035(2) Uani 1 1 d . . . . .
C22 C 0.6069(3) 0.8018(8) 0.0232(3) 0.029(2) Uani 1 1 d . . . . .
C23 C 0.7011(4) 0.6704(10) -0.0074(3) 0.041(3) Uani 1 1 d . . . . .
H23A H 0.687481 0.620243 -0.026522 0.061 Uiso 1 1 d R . . . .
H23B H 0.723501 0.635583 0.009858 0.061 Uiso 1 1 d R . . . .
H23C H 0.713701 0.726703 -0.022232 0.061 Uiso 1 1 d R . . . .
C24 C 0.3574(4) 0.3954(11) 0.5011(4) 0.053(3) Uani 1 1 d . . . . .
H24A H 0.349984 0.324990 0.491954 0.080 Uiso 1 1 d R . . . .
H24B H 0.340514 0.413980 0.523554 0.080 Uiso 1 1 d R . . . .
H24C H 0.387924 0.398310 0.510184 0.080 Uiso 1 1 d R . . . .
C25 C 0.3083(4) 0.4664(9) 0.4517(3) 0.035(2) Uani 1 1 d . . . . .
C26 C 0.2750(4) 0.4085(9) 0.4649(4) 0.040(3) Uani 1 1 d . . . . .
H26 H 0.279608 0.364107 0.487615 0.048 Uiso 1 1 calc R . . . .
C27 C 0.2340(4) 0.4162(12) 0.4441(4) 0.055(4) Uani 1 1 d . . . . .
H27 H 0.210941 0.377928 0.453498 0.066 Uiso 1 1 d R . . . .
C28 C 0.2276(4) 0.4758(12) 0.4102(4) 0.053(4) Uani 1 1 d . . . . .
H28 H 0.200124 0.477862 0.395989 0.064 Uiso 1 1 d R . . . .
C29 C 0.2611(4) 0.5338(11) 0.3962(3) 0.041(3) Uani 1 1 d . . . . .
C30 C 0.3017(3) 0.5357(9) 0.4182(3) 0.031(2) Uani 1 1 d . . . . .
C31 C 0.2553(3) 0.5851(11) 0.3579(3) 0.044(3) Uani 1 1 d . . . . .
H31 H 0.231885 0.563026 0.339978 0.053 Uiso 1 1 d R . . . .
C32 C 0.2964(3) 0.7525(10) 0.2942(3) 0.034(3) Uani 1 1 d . . . . .
C33 C 0.2911(3) 0.7748(11) 0.2497(3) 0.043(3) Uani 1 1 d . . . . .
C34 C 0.2531(4) 0.7977(11) 0.2286(4) 0.048(3) Uani 1 1 d . U . . .
H34 H 0.227583 0.798060 0.242136 0.058 Uiso 1 1 d R . . . .
C35 C 0.2509(4) 0.8184(12) 0.1882(4) 0.052(3) Uani 1 1 d . U . . .
H35 H 0.224418 0.835151 0.173859 0.062 Uiso 1 1 d R . . . .
C36 C 0.2883(4) 0.8162(11) 0.1685(3) 0.042(3) Uani 1 1 d . U . . .
H36 H 0.287176 0.828971 0.140044 0.051 Uiso 1 1 d R . . . .
C37 C 0.3270(3) 0.7926(11) 0.1900(3) 0.040(3) Uani 1 1 d . . . . .
C38 C 0.3665(3) 0.7767(10) 0.1683(3) 0.033(3) Uani 1 1 d . . . . .
C39 C 0.3972(3) 0.8424(10) 0.0781(3) 0.035(3) Uani 1 1 d . . . . .
H39 H 0.375452 0.893049 0.072940 0.042 Uiso 1 1 d R . . . .
C40 C 0.4225(3) 0.8156(9) 0.0449(3) 0.032(2) Uani 1 1 d . . . . .
C41 C 0.4079(3) 0.8488(10) 0.0059(3) 0.037(3) Uani 1 1 d . . . . .
H41 H 0.383073 0.891239 0.002355 0.044 Uiso 1 1 d R . . . .
C42 C 0.4288(3) 0.8204(10) -0.0272(3) 0.036(3) Uani 1 1 d . . . . .
H42 H 0.418164 0.842454 -0.053344 0.043 Uiso 1 1 d R . . . .
C43 C 0.4658(3) 0.7598(10) -0.0222(3) 0.037(3) Uani 1 1 d . . . . .
H43 H 0.480131 0.739334 -0.044959 0.045 Uiso 1 1 d R . . . .
C44 C 0.4812(3) 0.7289(9) 0.0157(3) 0.032(2) Uani 1 1 d . . . . .
C45 C 0.4598(3) 0.7552(9) 0.0499(3) 0.030(2) Uani 1 1 d . . . . .
C46 C 0.5375(4) 0.6248(11) -0.0087(3) 0.041(3) Uani 1 1 d . . . . .
H46A H 0.545047 0.678455 -0.027701 0.062 Uiso 1 1 d R . . . .
H46B H 0.517177 0.576125 -0.022391 0.062 Uiso 1 1 d R . . . .
H46C H 0.563297 0.587315 0.001489 0.062 Uiso 1 1 d R . . . .
C49 C 0.5747(5) 0.4486(11) 0.0885(5) 0.060(4) Uani 1 1 d . . . . .
H49A H 0.585810 0.401117 0.068824 0.090 Uiso 1 1 calc GR . . . .
H49B H 0.543680 0.440456 0.088205 0.090 Uiso 1 1 calc GR . . . .
H49C H 0.587985 0.432559 0.115448 0.090 Uiso 1 1 calc GR . . . .
C55 C 0.412560 0.408340 0.170780 0.064 Uani 1 1 d D U . . .
H55A H 0.421500 0.400560 0.143410 0.096 Uiso 1 1 d R . . . .
H55B H 0.382460 0.388440 0.171110 0.096 Uiso 1 1 d R . . . .
H55C H 0.430150 0.363570 0.189240 0.096 Uiso 1 1 d R . . . .
C56 C 0.309360 1.020990 0.269720 0.028 Uani 1 1 d D U . D 1
H56A H 0.287610 1.021740 0.246870 0.042 Uiso 0.999 1 d R . . D 1
H56B H 0.320210 1.091500 0.274730 0.042 Uiso 1 1 d R . . D 1
H56C H 0.296660 0.995300 0.293750 0.042 Uiso 0.999 1 d R . . D 1
C57 C 0.3565(10) 0.1193(17) 0.1715(9) 0.077(10) Uani 0.5 1 d D U . . .
H57A H 0.385561 0.141070 0.166836 0.116 Uiso 0.5 1 d R . . . .
H57B H 0.345591 0.162860 0.192556 0.116 Uiso 0.5 1 d R . . . .
H57C H 0.337931 0.126810 0.146536 0.116 Uiso 0.5 1 d R . . . .
O2W O 0.2772(6) 1.0507(15) 0.2801(6) 0.061(4) Uani 0.5 1 d . U . E 2
H2WA H 0.256660 1.020538 0.266462 0.092 Uiso 0.5 1 d R . . E 2
H2WB H 0.275970 1.037008 0.304922 0.092 Uiso 0.5 1 d R . . E 2
O35 O 0.3153(5) 0.5945(15) 0.1289(4) 0.124(5) Uani 1 1 d . U . . .
H35A H 0.326978 0.538527 0.122027 0.149 Uiso 0.999 1 d R . . . .
C51 C 0.2820(8) 0.610(2) 0.1013(8) 0.133(9) Uani 1 1 d . U . . .
H51A H 0.288554 0.666877 0.083459 0.199 Uiso 1 1 d R . . . .
H51B H 0.256444 0.626647 0.115029 0.199 Uiso 1 1 d R . . . .
H51C H 0.276894 0.546197 0.085429 0.199 Uiso 0.999 1 d R . . . .

loop_
_atom_site_aniso_label
_atom_site_aniso_U_11
_atom_site_aniso_U_22
_atom_site_aniso_U_33
_atom_site_aniso_U_23
_atom_site_aniso_U_13
_atom_site_aniso_U_12
Tb1 0.0193(2) 0.0352(3) 0.0262(3) -0.0010(2) 0.00856(18) 0.0035(2)
Tb2 0.0244(2) 0.0239(2) 0.0301(3) -0.00627(19) 0.01299(19) -0.00414(19)
Tb3 0.0144(3) 0.0175(3) 0.0205(3) 0.000 0.0026(2) 0.000
Tb4 0.0143(2) 0.0319(3) 0.0235(2) 0.00048(19) -0.00006(17) -0.00503(19)
Tb5 0.0172(9) 0.0506(14) 0.0196(7) 0.0034(11) 0.0044(6) 0.0113(10)
Tb5' 0.0123(7) 0.0332(11) 0.0231(6) 0.0015(9) 0.0019(5) 0.0015(8)
Tb6 0.0196(2) 0.0305(3) 0.0225(2) 0.00194(19) 0.00363(18) 0.00748(19)
O1 0.042(5) 0.040(4) 0.032(4) -0.003(3) 0.016(3) 0.011(4)
O1W 0.025(4) 0.085(7) 0.064(6) -0.011(5) -0.010(4) -0.008(5)
O2 0.029(4) 0.025(4) 0.030(4) -0.003(3) 0.010(3) 0.002(3)
O3 0.019(3) 0.019(3) 0.028(3) 0.001(3) 0.007(3) 0.004(3)
O3W 0.030(9) 0.048(10) 0.072(12) -0.011(9) -0.001(8) -0.022(8)
O4 0.022(3) 0.018(3) 0.025(3) 0.004(3) 0.004(3) 0.005(3)
O5 0.019(3) 0.027(4) 0.024(3) 0.001(3) 0.003(3) 0.006(3)
O6 0.026(4) 0.032(4) 0.018(3) 0.004(3) 0.004(3) 0.004(3)
O7 0.025(4) 0.056(5) 0.034(4) 0.007(4) 0.012(3) 0.008(4)
O8 0.033(4) 0.052(5) 0.045(5) 0.010(4) 0.008(4) 0.001(4)
O9 0.026(4) 0.031(4) 0.034(4) -0.006(3) 0.010(3) -0.007(3)
O10 0.018(3) 0.051(5) 0.025(4) -0.004(3) 0.003(3) 0.005(3)
O11 0.029 0.033 0.030 0.000 0.002 -0.002
O12 0.015(3) 0.051(5) 0.023(3) -0.001(3) 0.006(3) 0.012(3)
O13 0.016(3) 0.062(5) 0.021(3) 0.006(3) 0.000(3) 0.019(3)
O14 0.025(4) 0.055(5) 0.023(4) -0.005(3) 0.006(3) 0.013(4)
O15 0.019(3) 0.026(3) 0.022(3) -0.001(3) 0.007(3) -0.005(3)
O16 0.009(3) 0.018(3) 0.023(3) 0.002(3) 0.003(2) -0.001(2)
O17 0.017(3) 0.021(3) 0.022(3) -0.002(3) 0.002(2) -0.001(3)
O18 0.015(3) 0.035(4) 0.029(4) 0.002(3) 0.005(3) 0.009(3)
O19 0.088(13) 0.073(12) 0.070(12) 0.019(10) 0.012(10) -0.022(11)
O20 0.028 0.025 0.031 -0.003 0.010 0.001
O21 0.025(4) 0.035(4) 0.041(4) -0.004(3) 0.003(3) 0.008(3)
O22 0.063(6) 0.073(3) 0.062(6) -0.040(5) -0.003(5) 0.013(5)
O23 0.032(4) 0.064(6) 0.032(4) 0.010(4) 0.011(3) 0.012(4)
O24 0.040(5) 0.068(6) 0.035(4) 0.010(4) 0.014(4) 0.023(4)
O25 0.032(5) 0.144(11) 0.069(7) 0.027(7) 0.024(5) 0.032(6)
O26 0.055(5) 0.058(6) 0.039(5) -0.001(4) 0.020(4) -0.036(5)
O27 0.112(10) 0.071(8) 0.071(8) -0.002(6) -0.022(7) -0.041(7)
O28 0.071(8) 0.091(9) 0.134(12) 0.047(9) 0.036(8) -0.028(7)
O29 0.039 0.028 0.050 0.009 -0.006 0.003
O30 0.039 0.028 0.050 0.009 -0.006 0.003
O30' 0.039 0.028 0.050 0.009 -0.006 0.003
O31 0.039 0.028 0.050 0.009 -0.006 0.003
O32 0.036(5) 0.077(7) 0.056(6) -0.007(5) 0.006(4) 0.021(5)
O33 0.027(5) 0.073(7) 0.112(9) -0.002(6) 0.014(5) 0.001(5)
O34 0.059(7) 0.064(8) 0.165(14) -0.019(8) 0.024(8) -0.003(6)
N1 0.016(8) 0.024(8) 0.026(8) 0.000(6) 0.002(6) 0.003(7)
N1' 0.010(9) 0.023(9) 0.028(10) -0.007(7) -0.006(7) 0.011(8)
N2 0.038(11) 0.024(10) 0.035(11) -0.001(8) 0.020(9) 0.011(9)
N2' 0.031(10) 0.021(9) 0.023(9) -0.009(7) 0.003(8) -0.013(8)
N3 0.025(4) 0.025(4) 0.030(4) 0.006(4) 0.005(3) 0.005(4)
N4 0.028(4) 0.030(5) 0.026(4) 0.004(4) 0.007(3) 0.009(4)
N5 0.033(5) 0.041(5) 0.021(4) 0.003(4) 0.003(4) 0.009(4)
N6 0.019(4) 0.070(7) 0.023(4) -0.001(4) 0.002(3) 0.004(5)
N7 0.017(4) 0.075(7) 0.021(4) -0.003(4) 0.004(3) -0.003(5)
N8 0.019(4) 0.079(7) 0.022(4) 0.004(5) 0.003(3) 0.025(5)
N9 0.022(4) 0.058(6) 0.029(5) 0.004(4) 0.006(4) 0.015(4)
N10 0.014(4) 0.073(7) 0.026(5) 0.004(5) 0.004(3) 0.019(4)
N11 0.033(5) 0.082(8) 0.040(6) 0.008(6) 0.022(5) 0.025(6)
N12 0.058(8) 0.074(9) 0.081(10) 0.018(8) -0.030(7) -0.033(7)
N13 0.039 0.028 0.050 0.009 -0.006 0.003
N14 0.039(7) 0.066(8) 0.083(9) 0.009(7) 0.016(6) 0.001(6)
C1 0.059(8) 0.057(8) 0.041(7) -0.006(6) 0.035(6) 0.005(7)
C2 0.031(5) 0.037(6) 0.024(5) -0.002(4) 0.006(4) 0.015(5)
C3 0.035(6) 0.045(7) 0.029(6) -0.010(5) -0.001(5) 0.009(5)
C4 0.042(7) 0.030(6) 0.053(7) -0.018(6) -0.001(6) 0.013(5)
C5 0.043(7) 0.031(6) 0.056(8) -0.002(5) 0.018(6) 0.000(5)
C6 0.034(6) 0.032(6) 0.043(6) -0.008(5) 0.011(5) 0.003(5)
C7 0.021(5) 0.032(5) 0.023(5) -0.004(4) -0.001(4) 0.002(4)
C8 0.069(7) 0.037(6) 0.065(7) 0.006(5) 0.035(6) 0.010(6)
C9 0.048(7) 0.030(6) 0.047(7) 0.013(5) 0.022(6) 0.018(5)
C10 0.064(8) 0.030(6) 0.040(6) 0.014(5) 0.029(6) 0.029(6)
C11 0.126(15) 0.025(6) 0.078(10) 0.020(7) 0.067(10) 0.029(8)
C12 0.115(14) 0.021(6) 0.070(10) 0.013(6) 0.052(10) 0.010(7)
C13 0.062(8) 0.026(6) 0.045(7) 0.015(5) 0.022(6) 0.005(6)
C14 0.020(5) 0.022(5) 0.028(5) 0.009(4) 0.006(4) -0.001(4)
C15 0.022(5) 0.029(5) 0.022(5) 0.001(4) 0.004(4) -0.001(4)
C16 0.033(6) 0.035(6) 0.038(6) 0.008(5) -0.001(5) 0.016(5)
C17 0.038(6) 0.036(6) 0.027(5) -0.002(5) 0.014(5) 0.002(5)
C18 0.048(7) 0.044(7) 0.027(6) 0.011(5) 0.002(5) 0.005(6)
C19 0.058(8) 0.064(8) 0.020(5) 0.014(5) 0.009(5) 0.003(7)
C20 0.043(7) 0.046(7) 0.030(6) 0.009(5) 0.010(5) -0.001(6)
C21 0.027(5) 0.044(7) 0.035(6) 0.000(5) 0.007(4) 0.001(5)
C22 0.029(5) 0.038(6) 0.018(5) 0.005(4) -0.006(4) 0.002(5)
C23 0.034(6) 0.052(7) 0.037(6) 0.004(6) 0.011(5) 0.001(6)
C24 0.051(8) 0.059(9) 0.050(8) 0.016(7) 0.003(6) 0.001(7)
C25 0.037(6) 0.036(6) 0.034(6) -0.007(5) 0.009(5) -0.004(5)
C26 0.047(7) 0.038(6) 0.037(6) -0.008(5) 0.016(5) -0.018(6)
C27 0.051(8) 0.075(10) 0.044(7) -0.016(7) 0.026(6) -0.028(7)
C28 0.035(7) 0.082(10) 0.043(7) -0.016(7) 0.009(5) -0.035(7)
C29 0.031(6) 0.062(8) 0.032(6) -0.007(6) 0.014(5) -0.010(6)
C30 0.022(5) 0.037(6) 0.033(6) -0.015(5) 0.007(4) -0.005(4)
C31 0.013(5) 0.086(10) 0.035(6) -0.010(6) 0.008(4) -0.015(6)
C32 0.019(5) 0.057(7) 0.025(5) 0.000(5) 0.005(4) 0.018(5)
C33 0.012(5) 0.086(10) 0.031(6) 0.009(6) 0.005(4) 0.015(6)
C34 0.028(5) 0.079(7) 0.039(6) 0.004(5) 0.009(5) 0.018(5)
C35 0.032(5) 0.086(8) 0.036(6) 0.006(6) 0.001(5) 0.018(6)
C36 0.030(5) 0.074(7) 0.024(5) 0.008(5) 0.004(4) 0.020(5)
C37 0.022(5) 0.071(8) 0.026(5) 0.005(5) 0.004(4) 0.026(6)
C38 0.015(5) 0.058(7) 0.024(5) -0.004(5) -0.001(4) 0.014(5)
C39 0.020(5) 0.053(7) 0.033(6) 0.005(5) 0.001(4) 0.013(5)
C40 0.024(5) 0.042(6) 0.029(5) 0.004(5) 0.003(4) 0.000(5)
C41 0.023(5) 0.051(7) 0.036(6) 0.008(5) 0.001(4) 0.002(5)
C42 0.032(6) 0.052(7) 0.023(5) 0.004(5) -0.002(4) 0.000(5)
C43 0.027(6) 0.056(7) 0.030(6) 0.000(5) 0.006(4) -0.004(5)
C44 0.018(5) 0.048(7) 0.031(6) 0.000(5) 0.001(4) 0.009(5)
C45 0.021(5) 0.047(7) 0.022(5) -0.002(5) -0.005(4) 0.008(5)
C46 0.032(6) 0.065(8) 0.028(6) -0.006(5) 0.011(5) 0.006(6)
C49 0.054(9) 0.044(8) 0.083(11) -0.004(7) 0.012(8) 0.003(7)
C55 0.058 0.070 0.064 -0.033 0.000 0.009
C56 0.028 0.025 0.031 -0.003 0.010 0.001
C57 0.067(16) 0.077(16) 0.087(17) 0.013(14) 0.003(14) 0.000(14)
O2W 0.049(7) 0.056(8) 0.077(8) 0.003(7) -0.005(7) 0.013(7)
O35 0.096(10) 0.190(14) 0.084(9) -0.006(9) -0.013(8) 0.025(10)
C51 0.110(14) 0.138(16) 0.142(16) -0.029(14) -0.041(13) 0.007(13)

loop_
_atom_type_symbol
_atom_type_description
_atom_type_scat_dispersion_real
_atom_type_scat_dispersion_imag
_atom_type_scat_source
C C 0.0033 0.0016 'International Tables Vol C Tables 4.2.6.8 and 6.1.1.4'
H H 0.0000 0.0000 'International Tables Vol C Tables 4.2.6.8 and 6.1.1.4'
N N 0.0061 0.0033 'International Tables Vol C Tables 4.2.6.8 and 6.1.1.4'
O O 0.0106 0.0060 'International Tables Vol C Tables 4.2.6.8 and 6.1.1.4'
Tb Tb -0.1723 4.1537 'International Tables Vol C Tables 4.2.6.8 and 6.1.1.4'

loop_
_geom_angle_atom_site_label_1
_geom_angle_atom_site_label_2
_geom_angle_atom_site_label_3
_geom_angle
_geom_angle_site_symmetry_1
_geom_angle_site_symmetry_3
Tb2 Tb1 Tb6 62.172(13) . 2_655
O1 Tb1 Tb2 103.40(17) . .
O1 Tb1 Tb6 100.90(18) . 2_655
O1 Tb1 N11 71.2(3) . .
O2 Tb1 Tb2 40.36(15) . .
O2 Tb1 Tb6 72.29(16) . 2_655
O2 Tb1 O1 63.0(2) . .
O2 Tb1 O10 63.3(2) . .
O2 Tb1 O24 86.2(3) . .
O2 Tb1 N6 125.2(3) . .
O2 Tb1 N11 109.3(3) . .
O6 Tb1 Tb2 91.41(15) 2_655 .
O6 Tb1 Tb6 36.29(15) 2_655 2_655
O6 Tb1 O1 73.2(2) 2_655 .
O6 Tb1 O2 80.0(2) 2_655 .
O6 Tb1 O10 131.7(2) 2_655 .
O6 Tb1 O23 113.4(2) 2_655 .
O6 Tb1 O24 141.8(3) 2_655 .
O6 Tb1 N6 145.9(3) 2_655 .
O6 Tb1 N11 132.7(3) 2_655 .
O9 Tb1 Tb2 115.59(17) . .
O9 Tb1 Tb6 75.68(17) . 2_655
O9 Tb1 O1 131.9(2) . .
O9 Tb1 O2 147.1(2) . .
O9 Tb1 O6 78.7(2) . 2_655
O9 Tb1 O10 116.0(3) . .
O9 Tb1 O15 78.8(2) . .
O9 Tb1 O23 83.4(3) . .
O9 Tb1 O24 125.4(3) . .
O9 Tb1 N6 68.1(3) . .
O9 Tb1 N11 103.6(3) . .
O10 Tb1 Tb2 40.31(16) . .
O10 Tb1 Tb6 99.70(15) . 2_655
O10 Tb1 O1 111.9(2) . .
O10 Tb1 O24 68.9(2) . .
O10 Tb1 N6 62.2(3) . .
O10 Tb1 N11 90.5(3) . .
O15 Tb1 Tb2 38.99(16) . .
O15 Tb1 Tb6 35.04(16) . 2_655
O15 Tb1 O1 125.2(2) . .
O15 Tb1 O2 70.8(2) . .
O15 Tb1 O6 71.3(2) . 2_655
O15 Tb1 O10 67.6(2) . .
O15 Tb1 O23 160.3(3) . .
O15 Tb1 O24 136.3(2) . .
O15 Tb1 N6 94.1(3) . .
O15 Tb1 N11 155.9(3) . .
O23 Tb1 Tb2 151.97(18) . .
O23 Tb1 Tb6 145.72(18) . 2_655
O23 Tb1 O1 73.4(3) . .
O23 Tb1 O2 128.3(3) . .
O23 Tb1 O10 113.9(2) . .
O23 Tb1 O24 51.6(3) . .
O23 Tb1 N6 71.3(3) . .
O23 Tb1 N11 25.8(3) . .
O24 Tb1 Tb2 100.83(18) . .
O24 Tb1 Tb6 158.5(2) . 2_655
O24 Tb1 O1 68.9(3) . .
O24 Tb1 N6 69.1(3) . .
O24 Tb1 N11 26.0(3) . .
N6 Tb1 Tb2 95.9(2) . .
N6 Tb1 Tb6 122.9(2) . 2_655
N6 Tb1 O1 136.2(3) . .
N6 Tb1 N11 65.7(3) . .
N11 Tb1 Tb2 126.3(2) . .
N11 Tb1 Tb6 169.0(2) . 2_655
Tb1 Tb2 Tb6 60.125(13) . 2_655
O2 Tb2 Tb1 41.60(16) . .
O2 Tb2 Tb6 71.29(17) . 2_655
O2 Tb2 O3 132.8(2) . .
O2 Tb2 O5 78.9(2) . 2_655
O2 Tb2 O11 132.9(2) . .
O2 Tb2 O20 90.55(17) . .
O2 Tb2 N1' 72.4(4) . .
O3 Tb2 Tb1 172.95(16) . .
O3 Tb2 Tb6 115.74(15) . 2_655
O3 Tb2 O5 83.4(2) . 2_655
O3 Tb2 O11 83.4(2) . .
O3 Tb2 O20 80.45(15) . .
O3 Tb2 N1' 62.2(4) . .
O5 Tb2 Tb1 90.72(15) 2_655 .
O5 Tb2 Tb6 37.60(15) 2_655 2_655
O5 Tb2 O20 145.93(16) 2_655 .
O5 Tb2 N1' 82.8(4) 2_655 .
O10 Tb2 Tb1 41.77(16) . .
O10 Tb2 Tb6 99.09(17) . 2_655
O10 Tb2 O2 65.3(2) . .
O10 Tb2 O3 144.0(2) . .
O10 Tb2 O5 132.5(2) . 2_655
O10 Tb2 O11 68.5(2) . .
O10 Tb2 O20 67.28(18) . .
O10 Tb2 N1' 112.5(4) . .
O11 Tb2 Tb1 103.64(17) . .
O11 Tb2 Tb6 125.58(17) . 2_655
O11 Tb2 O5 143.7(2) . 2_655
O11 Tb2 O20 63.30(17) . .
O11 Tb2 N1' 119.6(5) . .
O15 Tb2 Tb1 38.32(15) . .
O15 Tb2 Tb6 33.76(15) . 2_655
O15 Tb2 O2 71.3(2) . .
O15 Tb2 O3 141.2(2) . .
O15 Tb2 O5 71.4(2) . 2_655
O15 Tb2 O10 68.3(2) . .
O15 Tb2 O11 99.7(2) . .
O15 Tb2 O20 135.59(15) . .
O15 Tb2 N1' 138.6(4) . .
O16 Tb2 Tb1 116.34(14) . .
O16 Tb2 Tb6 76.37(15) . 2_655
O16 Tb2 O2 147.4(2) . .
O16 Tb2 O3 66.2(2) . .
O16 Tb2 O5 78.0(2) . 2_655
O16 Tb2 O10 117.3(2) . .
O16 Tb2 O11 65.8(2) . .
O16 Tb2 O15 79.8(2) . .
O16 Tb2 O20 121.13(15) . .
O16 Tb2 N1' 126.5(4) . .
O20 Tb2 Tb1 102.679(16) . .
O20 Tb2 Tb6 161.031(17) . 2_655
N1 Tb2 Tb1 112.3(5) . .
N1 Tb2 Tb6 127.4(5) . 2_655
N1 Tb2 O2 74.6(5) . .
N1 Tb2 O3 64.9(5) . .
N1 Tb2 O5 97.6(5) . 2_655
N1 Tb2 O10 101.5(5) . .
N1 Tb2 O11 107.0(5) . .
N1 Tb2 O15 145.5(5) . .
N1 Tb2 O16 131.1(5) . .
N1 Tb2 O20 48.4(5) . .
N1' Tb2 Tb1 113.4(4) . .
N1' Tb2 O20 63.1(4) . .
Tb4 Tb3 Tb4 103.59(2) 2_655 .
Tb4 Tb3 Tb5 96.88(4) . 2_655
Tb4 Tb3 Tb5 58.05(4) . .
Tb4 Tb3 Tb5 58.05(4) 2_655 2_655
Tb4 Tb3 Tb5 96.88(4) 2_655 .
Tb5 Tb3 Tb5 141.34(7) . 2_655
O3 Tb3 Tb4 163.01(16) 2_655 .
O3 Tb3 Tb4 83.32(16) . .
O3 Tb3 Tb4 163.01(16) . 2_655
O3 Tb3 Tb4 83.32(15) 2_655 2_655
O3 Tb3 Tb5 106.11(16) 2_655 .
O3 Tb3 Tb5 106.11(16) . 2_655
O3 Tb3 Tb5 99.91(16) 2_655 2_655
O3 Tb3 Tb5 99.91(16) . .
O3 Tb3 O3 94.5(3) 2_655 .
O3 Tb3 O4 77.5(2) 2_655 .
O3 Tb3 O4 77.5(2) . 2_655
O3 Tb3 O4 68.3(2) . .
O3 Tb3 O4 68.3(2) 2_655 2_655
O3 Tb3 O16 154.6(2) 2_655 .
O3 Tb3 O16 154.6(2) . 2_655
O3 Tb3 O16 65.7(2) 2_655 2_655
O3 Tb3 O16 65.7(2) . .
O4 Tb3 Tb4 86.09(15) 2_655 2_655
O4 Tb3 Tb4 127.00(15) . 2_655
O4 Tb3 Tb4 127.00(15) 2_655 .
O4 Tb3 Tb4 86.10(15) . .
O4 Tb3 Tb5 44.94(16) . .
O4 Tb3 Tb5 173.44(15) 2_655 .
O4 Tb3 Tb5 173.44(15) . 2_655
O4 Tb3 Tb5 44.94(16) 2_655 2_655
O4 Tb3 O4 128.9(3) 2_655 .
O4 Tb3 O16 107.1(2) . .
O4 Tb3 O16 91.0(2) 2_655 .
O4 Tb3 O16 107.1(2) 2_655 2_655
O4 Tb3 O16 91.0(2) . 2_655
O16 Tb3 Tb4 110.88(14) 2_655 .
O16 Tb3 Tb4 110.88(14) . 2_655
O16 Tb3 Tb4 36.54(14) 2_655 2_655
O16 Tb3 Tb4 36.54(14) . .
O16 Tb3 Tb5 93.39(14) . .
O16 Tb3 Tb5 72.64(14) . 2_655
O16 Tb3 Tb5 72.64(14) 2_655 .
O16 Tb3 Tb5 93.39(14) 2_655 2_655
O16 Tb3 O16 137.6(3) . 2_655
O17 Tb3 Tb4 83.65(15) . 2_655
O17 Tb3 Tb4 36.17(15) . .
O17 Tb3 Tb4 83.65(15) 2_655 .
O17 Tb3 Tb4 36.17(15) 2_655 2_655
O17 Tb3 Tb5 111.36(16) 2_655 .
O17 Tb3 Tb5 31.20(16) 2_655 2_655
O17 Tb3 Tb5 31.20(16) . .
O17 Tb3 Tb5 111.36(16) . 2_655
O17 Tb3 O3 132.1(2) 2_655 .
O17 Tb3 O3 132.1(2) . 2_655
O17 Tb3 O3 109.7(2) . .
O17 Tb3 O3 109.7(2) 2_655 2_655
O17 Tb3 O4 74.4(2) . .
O17 Tb3 O4 74.4(2) 2_655 2_655
O17 Tb3 O4 155.4(2) 2_655 .
O17 Tb3 O4 155.4(2) . 2_655
O17 Tb3 O16 76.8(2) . 2_655
O17 Tb3 O16 72.0(2) . .
O17 Tb3 O16 76.8(2) 2_655 .
O17 Tb3 O16 72.0(2) 2_655 2_655
O17 Tb3 O17 84.2(3) . 2_655
Tb5 Tb4 Tb3 63.03(4) . .
Tb5' Tb4 Tb3 69.31(3) . .
O1W Tb4 Tb3 148.0(3) . .
O1W Tb4 Tb5 97.9(2) . .
O1W Tb4 Tb5' 94.3(2) . .
O1W Tb4 O11 75.4(3) . .
O1W Tb4 O12 72.7(3) . .
O1W Tb4 O22 78.4(3) . .
O1W Tb4 O26 81.9(3) . .
O1W Tb4 O27 66.7(4) . .
O11 Tb4 Tb3 82.06(17) . .
O11 Tb4 Tb5 98.57(17) . .
O11 Tb4 Tb5' 104.15(17) . .
O11 Tb4 O27 115.6(4) . .
O12 Tb4 Tb3 77.71(17) . .
O12 Tb4 Tb5 36.67(15) . .
O12 Tb4 Tb5' 39.58(16) . .
O12 Tb4 O11 66.9(2) . .
O12 Tb4 O26 138.2(3) . .
O12 Tb4 O27 136.2(3) . .
O16 Tb4 Tb3 37.90(14) . .
O16 Tb4 Tb5 99.61(14) . .
O16 Tb4 Tb5' 106.46(14) . .
O16 Tb4 O1W 138.9(3) . .
O16 Tb4 O11 65.4(2) . .
O16 Tb4 O12 101.4(2) . .
O16 Tb4 O17 72.4(2) . .
O16 Tb4 O22 139.9(3) . .
O16 Tb4 O26 76.7(2) . .
O16 Tb4 O27 119.7(3) . .
O16 Tb4 O29 72.98(14) . .
O17 Tb4 Tb3 35.16(15) . .
O17 Tb4 Tb5 35.95(15) . .
O17 Tb4 Tb5' 39.62(15) . .
O17 Tb4 O1W 133.7(3) . .
O17 Tb4 O11 106.9(2) . .
O17 Tb4 O12 66.9(2) . .
O17 Tb4 O22 68.8(3) . .
O17 Tb4 O26 144.2(3) . .
O17 Tb4 O27 137.0(4) . .
O22 Tb4 Tb3 104.0(2) . .
O22 Tb4 Tb5 51.5(2) . .
O22 Tb4 Tb5' 44.0(2) . .
O22 Tb4 O11 136.4(3) . .
O22 Tb4 O12 72.3(3) . .
O22 Tb4 O26 134.5(3) . .
O22 Tb4 O27 84.1(4) . .
O26 Tb4 Tb3 114.1(2) . .
O26 Tb4 Tb5 173.4(2) . .
O26 Tb4 Tb5' 176.1(2) . .
O26 Tb4 O11 75.0(3) . .
O26 Tb4 O27 50.4(4) . .
O27 Tb4 Tb3 145.0(3) . .
O27 Tb4 Tb5 135.5(3) . .
O27 Tb4 Tb5' 128.0(3) . .
O29 Tb4 Tb3 74.178(13) . .
O29 Tb4 Tb5 103.06(4) . .
O29 Tb4 Tb5' 101.77(5) . .
O29 Tb4 O1W 137.5(3) . .
O29 Tb4 O11 135.55(17) . .
O29 Tb4 O12 139.08(15) . .
O29 Tb4 O17 73.01(15) . .
O29 Tb4 O22 86.3(2) . .
O29 Tb4 O26 81.2(2) . .
O29 Tb4 O27 72.4(3) . .
Tb4 Tb5 Tb3 58.92(4) . .
Tb6 Tb5 Tb3 94.72(6) . .
Tb6 Tb5 Tb4 144.96(8) . .
O4 Tb5 Tb3 36.40(13) . .
O4 Tb5 Tb4 81.05(14) . .
O4 Tb5 Tb6 90.14(14) . .
O12 Tb5 Tb3 74.74(18) . .
O12 Tb5 Tb4 37.35(17) . .
O12 Tb5 Tb6 163.8(2) . .
O12 Tb5 O4 74.0(2) . .
O12 Tb5 O32 77.9(3) . .
O12 Tb5 O33 115.5(3) . .
O12 Tb5 N10 65.6(3) . .
O13 Tb5 Tb3 123.1(2) . .
O13 Tb5 Tb4 176.7(2) . .
O13 Tb5 Tb6 38.28(17) . .
O13 Tb5 O4 99.3(3) . .
O13 Tb5 O12 139.6(3) . .
O13 Tb5 O17 146.1(3) . .
O13 Tb5 O18 73.6(2) . .
O13 Tb5 O32 86.0(3) . .
O13 Tb5 O33 76.6(3) . .
O13 Tb5 N10 74.1(3) . .
O17 Tb5 Tb3 31.16(15) . .
O17 Tb5 Tb4 36.94(15) . .
O17 Tb5 Tb6 108.79(17) . .
O17 Tb5 O4 66.0(2) . .
O17 Tb5 O12 68.4(2) . .
O17 Tb5 O32 124.8(3) . .
O17 Tb5 O33 112.0(3) . .
O17 Tb5 N10 126.0(3) . .
O18 Tb5 Tb3 78.98(18) . .
O18 Tb5 Tb4 109.64(19) . .
O18 Tb5 Tb6 37.59(17) . .
O18 Tb5 O4 96.9(2) . .
O18 Tb5 O12 146.0(3) . .
O18 Tb5 O17 78.0(2) . .
O18 Tb5 O32 120.2(3) . .
O18 Tb5 O33 72.6(3) . .
O18 Tb5 N10 145.0(3) . .
O32 Tb5 Tb3 150.1(2) . .
O32 Tb5 Tb4 91.8(2) . .
O32 Tb5 Tb6 114.5(2) . .
O32 Tb5 O4 142.3(3) . .
O32 Tb5 O33 47.9(3) . .
O33 Tb5 Tb3 138.7(3) . .
O33 Tb5 Tb4 103.6(2) . .
O33 Tb5 Tb6 80.6(2) . .
O33 Tb5 O4 169.4(3) . .
N10 Tb5 Tb3 108.3(2) . .
N10 Tb5 Tb4 102.9(2) . .
N10 Tb5 Tb6 107.5(2) . .
N10 Tb5 O4 75.4(3) . .
N10 Tb5 O32 70.2(3) . .
N10 Tb5 O33 112.2(3) . .
Tb4 Tb5' Tb6 141.57(8) . .
O12 Tb5' Tb4 40.19(18) . .
O12 Tb5' Tb6 144.4(2) . .
O12 Tb5' O13 126.7(3) . .
O12 Tb5' O17 67.7(2) . .
O12 Tb5' O22 70.1(3) . .
O12 Tb5' N10 61.6(3) . .
O12 Tb5' N14 108.5(3) . .
O13 Tb5' Tb4 160.9(2) . .
O13 Tb5' Tb6 35.42(15) . .
O13 Tb5' O22 158.3(3) . .
O13 Tb5' N10 66.3(2) . .
O13 Tb5' N14 87.0(3) . .
O17 Tb5' Tb4 40.00(15) . .
O17 Tb5' Tb6 101.61(16) . .
O17 Tb5' O13 129.6(2) . .
O17 Tb5' O22 66.6(3) . .
O17 Tb5' N10 114.4(3) . .
O17 Tb5' N14 138.7(3) . .
O18 Tb5' Tb4 112.88(19) . .
O18 Tb5' Tb6 33.45(17) . .
O18 Tb5' O12 141.4(3) . .
O18 Tb5' O13 68.7(2) . .
O18 Tb5' O17 76.2(2) . .
O18 Tb5' O22 107.7(3) . .
O18 Tb5' N10 127.4(3) . .
O18 Tb5' N14 107.4(3) . .
O22 Tb5' Tb4 40.74(18) . .
O22 Tb5' Tb6 138.9(2) . .
O22 Tb5' N10 124.1(3) . .
O22 Tb5' N14 73.5(3) . .
O32 Tb5' Tb4 101.4(3) . .
O32 Tb5' Tb6 116.5(3) . .
O32 Tb5' O12 84.7(3) . .
O32 Tb5' O13 88.9(3) . .
O32 Tb5' O17 140.9(3) . .
O32 Tb5' O18 133.6(3) . .
O32 Tb5' O22 78.6(3) . .
O32 Tb5' O33 56.3(3) . .
O32 Tb5' N10 71.0(3) . .
O32 Tb5' N14 28.4(3) . .
O33 Tb5' Tb4 118.1(3) . .
O33 Tb5' Tb6 80.8(2) . .
O33 Tb5' O12 133.4(3) . .
O33 Tb5' O13 80.9(3) . .
O33 Tb5' O17 127.1(3) . .
O33 Tb5' O18 79.6(3) . .
O33 Tb5' O22 77.4(3) . .
O33 Tb5' N10 117.7(4) . .
O33 Tb5' N14 28.1(3) . .
N10 Tb5' Tb4 101.6(2) . .
N10 Tb5' Tb6 96.9(2) . .
N14 Tb5' Tb4 109.6(3) . .
N14 Tb5' Tb6 101.4(3) . .
N14 Tb5' N10 96.2(4) . .
Tb1 Tb6 Tb2 57.700(12) 2_655 2_655
Tb1 Tb6 Tb5' 148.34(5) 2_655 .
Tb2 Tb6 Tb5' 94.51(4) 2_655 .
Tb5 Tb6 Tb1 146.09(5) . 2_655
Tb5 Tb6 Tb2 89.96(4) . 2_655
O5 Tb6 Tb1 88.60(15) . 2_655
O5 Tb6 Tb2 37.74(15) . 2_655
O5 Tb6 Tb5 67.05(16) . .
O5 Tb6 Tb5' 73.74(16) . .
O5 Tb6 O14 132.1(2) . .
O5 Tb6 N5 63.6(2) . .
O6 Tb6 Tb1 37.57(16) . 2_655
O6 Tb6 Tb2 88.34(16) . 2_655
O6 Tb6 Tb5 167.59(17) . .
O6 Tb6 Tb5' 172.56(17) . .
O6 Tb6 O5 104.9(2) . .
O6 Tb6 O13 136.5(2) . .
O6 Tb6 O14 84.6(2) . .
O6 Tb6 O21 78.4(3) . .
O6 Tb6 N5 69.7(3) . .
O13 Tb6 Tb1 163.8(2) . 2_655
O13 Tb6 Tb2 113.82(18) . 2_655
O13 Tb6 Tb5 35.03(17) . .
O13 Tb6 Tb5' 36.26(18) . .
O13 Tb6 O5 78.9(2) . .
O13 Tb6 O14 64.2(2) . .
O13 Tb6 O21 119.2(3) . .
O13 Tb6 N5 74.2(3) . .
O14 Tb6 Tb1 119.87(16) . 2_655
O14 Tb6 Tb2 164.81(19) . 2_655
O14 Tb6 Tb5 94.02(16) . .
O14 Tb6 Tb5' 90.96(17) . .
O15 Tb6 Tb1 35.83(15) 2_655 2_655
O15 Tb6 Tb2 35.09(16) 2_655 2_655
O15 Tb6 Tb5 111.39(16) 2_655 .
O15 Tb6 Tb5' 112.65(16) 2_655 .
O15 Tb6 O5 72.8(2) 2_655 .
O15 Tb6 O6 73.4(2) 2_655 .
O15 Tb6 O13 144.1(2) 2_655 .
O15 Tb6 O14 151.2(2) 2_655 .
O15 Tb6 O18 82.9(2) 2_655 .
O15 Tb6 O21 80.5(2) 2_655 .
O15 Tb6 N5 110.8(3) 2_655 .
O18 Tb6 Tb1 117.74(16) . 2_655
O18 Tb6 Tb2 78.83(17) . 2_655
O18 Tb6 Tb5 37.33(16) . .
O18 Tb6 Tb5' 34.12(16) . .
O18 Tb6 O5 79.0(2) . .
O18 Tb6 O6 153.3(2) . .
O18 Tb6 O13 70.2(2) . .
O18 Tb6 O14 112.8(2) . .
O18 Tb6 O21 85.7(2) . .
O18 Tb6 N5 132.2(3) . .
O21 Tb6 Tb1 76.41(18) . 2_655
O21 Tb6 Tb2 114.69(18) . 2_655
O21 Tb6 Tb5 113.33(19) . .
O21 Tb6 Tb5' 106.44(19) . .
O21 Tb6 O5 150.5(2) . .
O21 Tb6 O14 77.1(2) . .
O21 Tb6 N5 140.4(3) . .
N5 Tb6 Tb1 91.1(2) . 2_655
N5 Tb6 Tb2 87.7(2) . 2_655
N5 Tb6 Tb5 98.0(2) . .
N5 Tb6 Tb5' 103.6(2) . .
N5 Tb6 O14 77.2(3) . .
C1 O1 Tb1 123.7(7) . .
C2 O1 Tb1 116.7(6) . .
C2 O1 C1 116.2(9) . .
Tb4 O1W H1WA 107.8 . .
Tb4 O1W H1WB 119.4 . .
H1WA O1W H1WB 107.5 . .
Tb2 O2 Tb1 98.0(2) . .
C7 O2 Tb1 121.2(6) . .
C7 O2 Tb2 136.7(6) . .
Tb3 O3 Tb2 112.9(2) . .
C9 O3 Tb2 115.8(6) . .
C9 O3 Tb3 131.2(6) . .
H3W O3W H2WA 122.0 . 4_545
O2W O3W H3W 95.7 4_545 .
O2W O3W H2WA 26.9(14) 4_545 4_545
Tb3 O4 Tb5 98.7(2) . .
N3 O4 Tb3 119.0(5) . .
N3 O4 Tb5 140.4(5) . .
Tb6 O5 Tb2 104.7(2) . 2_655
C15 O5 Tb2 131.3(6) . 2_655
C15 O5 Tb6 113.2(6) . .
Tb6 O6 Tb1 106.1(2) . 2_655
C22 O6 Tb1 129.5(6) . 2_655
C22 O6 Tb6 124.2(6) . .
C21 O7 C23 116.3(9) . .
C25 O8 C24 116.6(10) . .
C30 O9 Tb1 127.8(7) . .
Tb2 O10 Tb1 97.9(2) . .
C32 O10 Tb1 118.6(7) . .
C32 O10 Tb2 131.6(6) . .
Tb2 O11 Tb4 110.4(3) . .
N8 O11 Tb2 128.0(6) . .
N8 O11 Tb4 120.8(6) . .
Tb5 O12 Tb4 106.0(3) . .
Tb5' O12 Tb4 100.2(3) . .
C38 O12 Tb4 135.3(6) . .
C38 O12 Tb5 117.8(6) . .
C38 O12 Tb5' 124.5(6) . .
Tb5 O13 Tb6 106.7(3) . .
Tb6 O13 Tb5' 108.3(3) . .
C45 O13 Tb5 135.6(6) . .
C45 O13 Tb5' 131.8(6) . .
C45 O13 Tb6 117.6(6) . .
C44 O14 Tb6 111.9(6) . .
C44 O14 C46 117.6(8) . .
C46 O14 Tb6 128.3(6) . .
Tb1 O15 Tb2 102.7(3) . .
Tb1 O15 H15 111.2 . .
Tb2 O15 H15 111.0 . .
Tb6 O15 Tb1 109.1(3) 2_655 .
Tb6 O15 Tb2 111.1(3) 2_655 .
Tb6 O15 H15 111.3 2_655 .
Tb2 O16 Tb3 112.5(2) . .
Tb2 O16 Tb4 115.1(2) . .
Tb2 O16 H16 108.1 . .
Tb3 O16 H16 107.8 . .
Tb4 O16 Tb3 105.6(2) . .
Tb4 O16 H16 107.4 . .
Tb3 O17 Tb4 108.7(2) . .
Tb3 O17 Tb5 117.6(3) . .
Tb3 O17 Tb5' 130.1(3) . .
Tb3 O17 H17 106.5 . .
Tb4 O17 H17 106.4 . .
Tb5 O17 Tb4 107.1(2) . .
Tb5 O17 H17 110.0 . .
Tb5' O17 Tb4 100.4(2) . .
Tb5' O17 H17 102.9 . .
Tb5 O18 Tb6 105.1(3) . .
Tb6 O18 Tb5' 112.4(3) . .
C57 O19 H19A 107.6 . .
Tb2 O20 H20 120.6 . .
C56 O20 Tb2 129.939(10) . .
C56 O20 H20 109.5 . .
Tb6 O21 H21 115.2 . .
C49 O21 Tb6 130.8(7) . .
C49 O21 H21 114.0 . .
Tb4 O22 Tb5' 95.3(3) . .
C55 O22 Tb4 138.0(8) . .
C55 O22 Tb5' 126.7(7) . .
N11 O23 Tb1 96.6(6) . .
N11 O24 Tb1 93.5(6) . .
N12 O26 Tb4 104.2(9) . .
N12 O27 Tb4 93.7(8) . .
N13 O29 Tb4 135.294(11) . .
N14 O32 Tb5 99.6(8) . .
N14 O32 Tb5' 93.0(8) . .
N14 O33 Tb5 95.4(9) . .
N14 O33 Tb5' 92.6(9) . .
N2 N1 Tb2 115.9(13) . .
C8 N1 Tb2 130.5(13) . .
C8 N1 N2 111.8(17) . .
N2' N1' Tb2 118.2(12) . .
C8 N1' Tb2 127.6(14) . .
C8 N1' N2' 108.7(16) . .
C9 N2 N1 109.8(16) . .
C9 N2' N1' 108.4(14) . .
O4 N3 C10 120.7(8) . .
O4 N3 C14 119.0(8) . .
C14 N3 C10 120.3(9) . .
C15 N4 N5 110.2(8) . .
N4 N5 Tb6 116.5(6) . .
C16 N5 Tb6 128.5(7) . .
C16 N5 N4 114.6(9) . .
N7 N6 Tb1 120.3(7) . .
C31 N6 Tb1 125.5(7) . .
C31 N6 N7 113.9(9) . .
C32 N7 N6 109.3(9) . .
O11 N8 C33 119.2(8) . .
O11 N8 C37 120.1(8) . .
C37 N8 C33 120.6(9) . .
C38 N9 N10 111.8(9) . .
N9 N10 Tb5 117.2(6) . .
N9 N10 Tb5' 115.3(6) . .
C39 N10 Tb5 129.8(7) . .
C39 N10 Tb5' 129.2(8) . .
C39 N10 N9 112.6(9) . .
O23 N11 Tb1 57.6(5) . .
O23 N11 O24 117.5(9) . .
O24 N11 Tb1 60.5(5) . .
O25 N11 Tb1 174.7(11) . .
O25 N11 O23 122.0(10) . .
O25 N11 O24 120.5(11) . .
O26 N12 O27 111.7(13) . .
O28 N12 O26 123.4(17) . .
O28 N12 O27 124.9(15) . .
O29 N13 O30 119.0 . .
O29 N13 O30' 109.2 . .
O31 N13 O29 116.9 . .
O31 N13 O30 116.1 . .
O31 N13 O30' 121.1 . .
O32 N14 Tb5' 58.5(7) . .
O33 N14 Tb5' 59.3(8) . .
O33 N14 O32 117.0(14) . .
O34 N14 Tb5' 170.3(11) . .
O34 N14 O32 120.4(12) . .
O34 N14 O33 122.6(14) . .
O1 C1 H1A 109.8 . .
O1 C1 H1B 109.2 . .
O1 C1 H1C 109.4 . .
H1A C1 H1B 109.5 . .
H1A C1 H1C 109.5 . .
H1B C1 H1C 109.5 . .
O1 C2 C7 114.3(9) . .
C3 C2 O1 123.6(9) . .
C3 C2 C7 122.1(10) . .
C2 C3 H3 119.6 . .
C2 C3 C4 120.9(10) . .
C4 C3 H3 119.5 . .
C3 C4 H4 120.8 . .
C5 C4 C3 118.4(10) . .
C5 C4 H4 120.8 . .
C4 C5 H5 118.9 . .
C4 C5 C6 122.3(11) . .
C6 C5 H5 118.8 . .
C5 C6 C8 114.9(11) . .
C7 C6 C5 120.2(10) . .
C7 C6 C8 124.6(10) . .
O2 C7 C2 119.7(9) . .
O2 C7 C6 124.2(9) . .
C6 C7 C2 116.1(9) . .
N1 C8 C6 125.4(13) . .
N1 C8 H8 117.3 . .
N1' C8 C6 127.1(14) . .
C6 C8 H8 117.3 . .
O3 C9 N2 123.5(12) . .
O3 C9 N2' 121.5(12) . .
O3 C9 C10 121.2(9) . .
N2 C9 C10 113.0(11) . .
N2' C9 C10 112.1(11) . .
N3 C10 C9 122.3(10) . .
N3 C10 C11 118.8(10) . .
C11 C10 C9 118.8(10) . .
C10 C11 H11 119.2 . .
C12 C11 C10 121.5(12) . .
C12 C11 H11 119.2 . .
C11 C12 H12 121.2 . .
C13 C12 C11 117.6(11) . .
C13 C12 H12 121.2 . .
C12 C13 H13 119.3 . .
C14 C13 C12 121.4(11) . .
C14 C13 H13 119.3 . .
N3 C14 C13 120.2(10) . .
N3 C14 C15 121.1(8) . .
C13 C14 C15 118.7(9) . .
O5 C15 C14 119.6(8) . .
N4 C15 O5 126.5(9) . .
N4 C15 C14 113.7(9) . .
N5 C16 H16A 118.3 . .
N5 C16 C17 123.3(10) . .
C17 C16 H16A 118.5 . .
C18 C17 C16 118.4(10) . .
C22 C17 C16 121.1(9) . .
C22 C17 C18 120.4(10) . .
C17 C18 H18 120.0 . .
C19 C18 C17 120.0(11) . .
C19 C18 H18 120.1 . .
C18 C19 H19 119.5 . .
C18 C19 C20 120.7(10) . .
C20 C19 H19 119.8 . .
C21 C20 C19 119.0(11) . .
O7 C21 C20 124.8(10) . .
O7 C21 C22 112.5(9) . .
C20 C21 C22 122.7(10) . .
O6 C22 C17 123.9(9) . .
O6 C22 C21 119.3(9) . .
C17 C22 C21 116.8(9) . .
O7 C23 H23A 109.4 . .
O7 C23 H23B 109.4 . .
O7 C23 H23C 109.6 . .
H23A C23 H23B 109.5 . .
H23A C23 H23C 109.5 . .
H23B C23 H23C 109.5 . .
O8 C24 H24A 109.5 . .
O8 C24 H24B 109.4 . .
O8 C24 H24C 109.5 . .
H24A C24 H24B 109.5 . .
H24A C24 H24C 109.5 . .
H24B C24 H24C 109.5 . .
O8 C25 C26 124.6(11) . .
O8 C25 C30 114.2(9) . .
C26 C25 C30 121.2(11) . .
C25 C26 H26 120.4 . .
C25 C26 C27 119.2(12) . .
C27 C26 H26 120.4 . .
C26 C27 H27 119.3 . .
C28 C27 C26 120.7(11) . .
C28 C27 H27 120.0 . .
C27 C28 H28 119.6 . .
C27 C28 C29 120.8(12) . .
C29 C28 H28 119.6 . .
C28 C29 C30 120.2(12) . .
C28 C29 C31 119.8(11) . .
C30 C29 C31 119.9(10) . .
O9 C30 C25 119.6(9) . .
O9 C30 C29 122.8(10) . .
C29 C30 C25 117.5(10) . .
N6 C31 C29 126.1(10) . .
N6 C31 H31 116.8 . .
C29 C31 H31 117.1 . .
O10 C32 N7 128.8(10) . .
O10 C32 C33 119.6(11) . .
N7 C32 C33 111.6(10) . .
N8 C33 C32 115.9(9) . .
C34 C33 N8 119.5(10) . .
C34 C33 C32 124.6(10) . .
C33 C34 H34 119.6 . .
C33 C34 C35 121.2(11) . .
C35 C34 H34 119.2 . .
C34 C35 H35 120.7 . .
C34 C35 C36 118.9(11) . .
C36 C35 H35 120.4 . .
C35 C36 H36 119.8 . .
C35 C36 C37 119.8(10) . .
C37 C36 H36 120.4 . .
N8 C37 C36 120.0(9) . .
N8 C37 C38 119.6(9) . .
C36 C37 C38 120.1(9) . .
O12 C38 N9 126.4(9) . .
O12 C38 C37 119.4(10) . .
N9 C38 C37 114.0(9) . .
N10 C39 H39 116.7 . .
N10 C39 C40 126.3(10) . .
C40 C39 H39 117.0 . .
C41 C40 C39 118.1(10) . .
C45 C40 C39 123.0(9) . .
C45 C40 C41 118.9(10) . .
C40 C41 H41 119.5 . .
C42 C41 C40 121.0(10) . .
C42 C41 H41 119.5 . .
C41 C42 H42 119.9 . .
C41 C42 C43 119.9(10) . .
C43 C42 H42 120.1 . .
C42 C43 H43 120.2 . .
C44 C43 C42 120.0(10) . .
C44 C43 H43 119.8 . .
O14 C44 C45 113.9(9) . .
C43 C44 O14 125.0(10) . .
C43 C44 C45 121.1(10) . .
O13 C45 C40 122.4(9) . .
O13 C45 C44 118.5(9) . .
C40 C45 C44 119.0(9) . .
O14 C46 H46A 109.4 . .
O14 C46 H46B 109.4 . .
O14 C46 H46C 109.5 . .
H46A C46 H46B 109.4 . .
H46A C46 H46C 109.5 . .
H46B C46 H46C 109.5 . .
O21 C49 H49A 109.5 . .
O21 C49 H49B 109.5 . .
O21 C49 H49C 109.5 . .
H49A C49 H49B 109.5 . .
H49A C49 H49C 109.5 . .
H49B C49 H49C 109.5 . .
O22 C55 H55A 109.7 . .
O22 C55 H55B 109.8 . .
O22 C55 H55C 108.9 . .
H55A C55 H55B 109.4 . .
H55A C55 H55C 109.5 . .
H55B C55 H55C 109.5 . .
O20 C56 H56A 109.8 . .
O20 C56 H56B 109.3 . .
O20 C56 H56C 109.4 . .
H56A C56 H56B 109.5 . .
H56A C56 H56C 109.5 . .
H56B C56 H56C 109.5 . .
O19 C57 H57A 106.6 . .
O19 C57 H57B 108.4 . .
O19 C57 H57C 113.3 . .
H57A C57 H57B 109.5 . .
H57A C57 H57C 109.5 . .
H57B C57 H57C 109.5 . .
O3W O2W H2WA 22.0 4 .
O3W O2W H2WB 119.1 4 .
H2WA O2W H2WB 109.4 . .
C51 O35 H35A 105.4 . .
O35 C51 H51A 109.5 . .
O35 C51 H51B 109.4 . .
O35 C51 H51C 109.4 . .
H51A C51 H51B 109.5 . .
H51A C51 H51C 109.5 . .
H51B C51 H51C 109.5 . .

loop_
_geom_bond_atom_site_label_1
_geom_bond_atom_site_label_2
_geom_bond_distance
_geom_bond_site_symmetry_2
Tb1 Tb2 3.6742(6) .
Tb1 Tb6 3.7691(7) 2_655
Tb1 O1 2.594(8) .
Tb1 O2 2.464(7) .
Tb1 O6 2.392(7) 2_655
Tb1 O9 2.313(7) .
Tb1 O10 2.471(7) .
Tb1 O15 2.335(6) .
Tb1 O23 2.460(8) .
Tb1 O24 2.523(8) .
Tb1 N6 2.534(10) .
Tb1 N11 2.894(9) .
Tb2 Tb6 3.8441(7) 2_655
Tb2 O2 2.403(6) .
Tb2 O3 2.420(6) .
Tb2 O5 2.432(6) 2_655
Tb2 O10 2.400(7) .
Tb2 O11 2.421(7) .
Tb2 O15 2.370(6) .
Tb2 O16 2.362(6) .
Tb2 O20 2.6331(5) .
Tb2 N1 2.36(2) .
Tb2 N1' 2.525(19) .
Tb3 Tb4 3.8327(6) .
Tb3 Tb4 3.8326(6) 2_655
Tb3 Tb5 3.989(3) .
Tb3 Tb5 3.989(3) 2_655
Tb3 O3 2.374(6) 2_655
Tb3 O3 2.374(6) .
Tb3 O4 2.394(6) .
Tb3 O4 2.394(6) 2_655
Tb3 O16 2.444(6) .
Tb3 O16 2.444(6) 2_655
Tb3 O17 2.330(6) 2_655
Tb3 O17 2.330(6) .
Tb4 Tb5 3.797(3) .
Tb4 Tb5' 3.654(3) .
Tb4 O1W 2.394(8) .
Tb4 O11 2.439(7) .
Tb4 O12 2.396(7) .
Tb4 O16 2.369(6) .
Tb4 O17 2.388(6) .
Tb4 O22 2.395(8) .
Tb4 O26 2.430(7) .
Tb4 O27 2.584(11) .
Tb4 O29 2.3773(5) .
Tb5 Tb6 3.645(3) .
Tb5 O4 2.850(7) .
Tb5 O12 2.359(7) .
Tb5 O13 2.184(7) .
Tb5 O17 2.332(7) .
Tb5 O18 2.289(7) .
Tb5 O32 2.593(10) .
Tb5 O33 2.686(11) .
Tb5 N10 2.452(9) .
Tb5' Tb6 3.861(3) .
Tb5' O12 2.366(7) .
Tb5' O13 2.406(8) .
Tb5' O17 2.369(7) .
Tb5' O18 2.343(7) .
Tb5' O22 2.548(11) .
Tb5' O32 2.265(10) .
Tb5' O33 2.282(12) .
Tb5' N10 2.698(10) .
Tb5' N14 2.652(15) .
Tb6 O5 2.424(6) .
Tb6 O6 2.322(7) .
Tb6 O13 2.357(6) .
Tb6 O14 2.537(7) .
Tb6 O15 2.291(6) 2_655
Tb6 O18 2.303(7) .
Tb6 O21 2.366(7) .
Tb6 N5 2.451(9) .
O1 C1 1.445(12) .
O1 C2 1.380(13) .
O1W H1WA 0.8500 .
O1W H1WB 0.8505 .
O2 C7 1.308(12) .
O3 C9 1.271(12) .
O3W H3W 0.8501 .
O3W O2W 1.42(2) 4_545
O3W H2WA 0.70(2) 4_545
O4 N3 1.342(10) .
O5 C15 1.329(12) .
O6 C22 1.334(11) .
O7 C21 1.375(13) .
O7 C23 1.417(13) .
O8 C24 1.410(15) .
O8 C25 1.349(14) .
O9 C30 1.318(12) .
O10 C32 1.273(13) .
O11 N8 1.319(11) .
O12 C38 1.296(12) .
O13 C45 1.329(12) .
O14 C44 1.381(12) .
O14 C46 1.436(12) .
O15 H15 0.8501 .
O16 H16 0.8507 .
O17 H17 0.8506 .
O19 H19A 0.8401 .
O19 C57 1.395(10) .
O20 H20 0.8400 .
O20 C56 1.4725 .
O21 H21 0.8507 .
O21 C49 1.418(16) .
O22 C55 1.127(7) .
O23 N11 1.266(13) .
O24 N11 1.270(13) .
O25 N11 1.242(13) .
O26 N12 1.240(15) .
O27 N12 1.343(19) .
O28 N12 1.188(16) .
O29 N13 1.3057 .
O30 N13 1.3199 .
O30' N13 1.4385 .
O31 N13 1.2855 .
O32 N14 1.265(15) .
O33 N14 1.252(15) .
O34 N14 1.224(17) .
N1 N2 1.42(3) .
N1 C8 1.41(2) .
N1' N2' 1.42(3) .
N1' C8 1.26(2) .
N2 C9 1.32(2) .
N2' C9 1.36(2) .
N3 C10 1.362(13) .
N3 C14 1.361(12) .
N4 N5 1.411(12) .
N4 C15 1.279(12) .
N5 C16 1.280(14) .
N6 N7 1.413(12) .
N6 C31 1.276(15) .
N7 C32 1.297(15) .
N8 C33 1.384(13) .
N8 C37 1.346(13) .
N9 N10 1.402(11) .
N9 C38 1.303(14) .
N10 C39 1.263(14) .
C1 H1A 0.9799 .
C1 H1B 0.9801 .
C1 H1C 0.9799 .
C2 C3 1.372(15) .
C2 C7 1.427(13) .
C3 H3 0.9504 .
C3 C4 1.383(17) .
C4 H4 0.9500 .
C4 C5 1.365(17) .
C5 H5 0.9499 .
C5 C6 1.404(16) .
C6 C7 1.401(15) .
C6 C8 1.433(16) .
C8 H8 0.9500 .
C9 C10 1.503(15) .
C10 C11 1.383(17) .
C11 H11 0.9500 .
C11 C12 1.376(18) .
C12 H12 0.9499 .
C12 C13 1.366(17) .
C13 H13 0.9502 .
C13 C14 1.361(14) .
C14 C15 1.476(14) .
C16 H16A 0.9499 .
C16 C17 1.443(15) .
C17 C18 1.424(15) .
C17 C22 1.409(15) .
C18 H18 0.9499 .
C18 C19 1.382(17) .
C19 H19 0.9503 .
C19 C20 1.393(17) .
C20 C21 1.385(15) .
C21 C22 1.418(15) .
C23 H23A 0.9800 .
C23 H23B 0.9800 .
C23 H23C 0.9801 .
C24 H24A 0.9801 .
C24 H24B 0.9801 .
C24 H24C 0.9802 .
C25 C26 1.385(15) .
C25 C30 1.430(16) .
C26 H26 0.9500 .
C26 C27 1.414(19) .
C27 H27 0.9498 .
C27 C28 1.37(2) .
C28 H28 0.9499 .
C28 C29 1.402(16) .
C29 C30 1.417(15) .
C29 C31 1.435(17) .
C31 H31 0.9500 .
C32 C33 1.505(15) .
C33 C34 1.365(15) .
C34 H34 0.9500 .
C34 C35 1.369(17) .
C35 H35 0.9498 .
C35 C36 1.389(16) .
C36 H36 0.9609 .
C36 C37 1.392(14) .
C37 C38 1.499(13) .
C39 H39 0.9497 .
C39 C40 1.455(15) .
C40 C41 1.409(15) .
C40 C45 1.405(14) .
C41 H41 0.9500 .
C41 C42 1.378(15) .
C42 H42 0.9500 .
C42 C43 1.398(16) .
C43 H43 0.9501 .
C43 C44 1.372(15) .
C44 C45 1.410(14) .
C46 H46A 0.9800 .
C46 H46B 0.9802 .
C46 H46C 0.9798 .
C49 H49A 0.9800 .
C49 H49B 0.9800 .
C49 H49C 0.9800 .
C55 H55A 0.9802 .
C55 H55B 0.9799 .
C55 H55C 0.9799 .
C56 H56A 0.9799 .
C56 H56B 0.9799 .
C56 H56C 0.9801 .
C57 H57A 0.9799 .
C57 H57B 0.9801 .
C57 H57C 0.9800 .
O2W H2WA 0.8498 .
O2W H2WB 0.8500 .
O35 H35A 0.8503 .
O35 C51 1.35(2) .
C51 H51A 0.9800 .
C51 H51B 0.9804 .
C51 H51C 0.9799 .
